data_1575963
loop_
_publ_author_name
'Wang, Zetian'
'Li, Ting'
'Song, Yongjun'
'Zhuang, Dajun'
'Yang, Sen'
'He, Lei'

_publ_section_title
;
 Over 260-fold enhancement of reverse intersystem crossing by a host-guest
 exciplex for a multiple resonance emitter toward efficient narrowband
 electroluminescence.
;
_journal_issue 44
_journal_name_full 'Chemical science'
_journal_page_first 21068
_journal_page_last 21078
_journal_paper_doi 10.1039/d5sc05928c
_journal_volume 16
_journal_year 2025
_chemical_formula_moiety 'C18 H11 N S'
_chemical_formula_sum 'C18 H11 N S'
_chemical_formula_weight 273.34
_chemical_name_common IPTZ
_chemical_name_systematic IPTZ
_space_group_crystal_system orthorhombic
_space_group_IT_number 61
_space_group_name_Hall '-P 2ac 2ab'
_space_group_name_H-M_alt 'P b c a'
_atom_sites_solution_hydrogens geom
_audit_creation_date 2025-01-17
_audit_creation_method
;
Olex2 1.3
(compiled 2020.11.12 svn.r5f609507 for OlexSys, GUI svn.r6408)
;
_audit_update_record
;
2025-03-31 deposited with the CCDC.	2025-10-06 downloaded from the CCDC.
;
_cell_angle_alpha 90
_cell_angle_beta 90
_cell_angle_gamma 90
_cell_formula_units_Z 8
_cell_length_a 16.2373(9)
_cell_length_b 7.5960(4)
_cell_length_c 20.7374(12)
_cell_measurement_reflns_used 9960
_cell_measurement_temperature 100.0
_cell_measurement_theta_max 72.33
_cell_measurement_theta_min 5.89
_cell_volume 2557.7(2)
_computing_cell_refinement 'SAINT V8.40B (?, 2016)'
_computing_data_reduction 'SAINT V8.40B (?, 2016)'
_computing_molecular_graphics 'Olex2 1.3 (Dolomanov et al., 2009)'
_computing_publication_material 'Olex2 1.3 (Dolomanov et al., 2009)'
_computing_structure_refinement 'SHELXL 2018/3 (Sheldrick, 2015)'
_computing_structure_solution 'SHELXT 2018/2 (Sheldrick, 2018)'
_diffrn_ambient_temperature 100.0
_diffrn_measured_fraction_theta_full 0.994
_diffrn_measured_fraction_theta_max 0.987
_diffrn_measurement_device_type 'Bruker APEX-II CCD'
_diffrn_measurement_method '\f and \w scans'
_diffrn_radiation_type GaK\a
_diffrn_radiation_wavelength 1.34139
_diffrn_reflns_av_R_equivalents 0.0437
_diffrn_reflns_av_unetI/netI 0.0197
_diffrn_reflns_Laue_measured_fraction_full 0.994
_diffrn_reflns_Laue_measured_fraction_max 0.987
_diffrn_reflns_limit_h_max 23
_diffrn_reflns_limit_h_min -22
_diffrn_reflns_limit_k_max 10
_diffrn_reflns_limit_k_min -7
_diffrn_reflns_limit_l_max 29
_diffrn_reflns_limit_l_min -28
_diffrn_reflns_number 51876
_diffrn_reflns_point_group_measured_fraction_full 0.994
_diffrn_reflns_point_group_measured_fraction_max 0.987
_diffrn_reflns_theta_full 53.594
_diffrn_reflns_theta_max 72.341
_diffrn_reflns_theta_min 5.895
_diffrn_source_current 3.57
_diffrn_source_power 0.2497215
_diffrn_source_voltage 69.95
_diffrn_standards_number 0
_exptl_absorpt_coefficient_mu 1.388
_exptl_absorpt_correction_T_max 0.7536
_exptl_absorpt_correction_T_min 0.5600
_exptl_absorpt_correction_type multi-scan
_exptl_absorpt_process_details
;
SADABS-2016/2 (Bruker,2016/2) was used for absorption correction.
wR2(int) was 0.1382 before and 0.0652 after correction.
The Ratio of minimum to maximum transmission is 0.7431.
The \l/2 correction factor is Not present.
;
_exptl_crystal_colour white
_exptl_crystal_colour_primary white
_exptl_crystal_density_diffrn 1.420
_exptl_crystal_description needle
_exptl_crystal_F_000 1136
_exptl_crystal_size_max 0.2
_exptl_crystal_size_mid 0.02
_exptl_crystal_size_min 0.01
_refine_diff_density_max 2.458
_refine_diff_density_min -0.657
_refine_diff_density_rms 0.087
_refine_ls_extinction_method none
_refine_ls_goodness_of_fit_ref 1.059
_refine_ls_hydrogen_treatment constr
_refine_ls_matrix_type full
_refine_ls_number_parameters 181
_refine_ls_number_reflns 3796
_refine_ls_number_restraints 0
_refine_ls_restrained_S_all 1.059
_refine_ls_R_factor_all 0.0616
_refine_ls_R_factor_gt 0.0594
_refine_ls_shift/su_max 0.001
_refine_ls_shift/su_mean 0.000
_refine_ls_structure_factor_coef Fsqd
_refine_ls_weighting_details 'w=1/[\s^2^(Fo^2^)+(0.0789P)^2^+3.8157P] where P=(Fo^2^+2Fc^2^)/3'
_refine_ls_weighting_scheme calc
_refine_ls_wR_factor_gt 0.1590
_refine_ls_wR_factor_ref 0.1607
_reflns_Friedel_coverage 0.000
_reflns_number_gt 3572
_reflns_number_total 3796
_reflns_threshold_expression 'I > 2\s(I)'
_cod_data_source_file d5sc05928c2.cif
_cod_data_source_block wang
_cod_depositor_comments 'Adding full bibliography for 1575962--1575965.cif.'
_cod_database_code 1575963
_shelx_shelxl_version_number 2018/3
_shelx_space_group_comment
;
The symmetry employed for this shelxl refinement is uniquely defined
by the following loop, which should always be used as a source of
symmetry information in preference to the above space-group names.
They are only intended as comments.
;
_shelx_estimated_absorpt_t_max 0.986
_shelx_estimated_absorpt_t_min 0.769
_olex2_refinement_description
;
1. Fixed Uiso
 At 1.2 times of:
  All C(H) groups
2.a Aromatic/amide H refined with riding coordinates:
 C2(H2), C3(H3), C4(H4), C5(H5), C8(H8), C9(H9), C10(H10), C14(H14), C15(H15),
 C16(H16), C17(H17)
;
_olex2_submission_special_instructions 'No special instructions were received'

loop_
_space_group_symop_operation_xyz
'x, y, z'
'x+1/2, -y+1/2, -z'
'-x, y+1/2, -z+1/2'
'-x+1/2, -y, z+1/2'
'-x, -y, -z'
'-x-1/2, y-1/2, z'
'x, -y-1/2, z-1/2'
'x-1/2, y, -z-1/2'

loop_
_atom_site_label
_atom_site_type_symbol
_atom_site_fract_x
_atom_site_fract_y
_atom_site_fract_z
_atom_site_U_iso_or_equiv
_atom_site_adp_type
_atom_site_occupancy
_atom_site_site_symmetry_order
_atom_site_calc_flag
_atom_site_refinement_flags_posn
_atom_site_refinement_flags_adp
_atom_site_refinement_flags_occupancy
_atom_site_disorder_assembly
_atom_site_disorder_group
S1 S 0.60455(3) 0.53556(6) 0.55394(2) 0.02314(15) Uani 1 1 d . . . . .
N1 N 0.66706(8) 0.6295(2) 0.69123(7) 0.0167(3) Uani 1 1 d . . . . .
C1 C 0.72984(10) 0.6004(2) 0.64502(8) 0.0161(3) Uani 1 1 d . . . . .
C2 C 0.81330(10) 0.6189(2) 0.65992(8) 0.0180(3) Uani 1 1 d . . . . .
H2 H 0.829182 0.654578 0.702033 0.022 Uiso 1 1 calc R U . . .
C3 C 0.87338(11) 0.5856(2) 0.61363(9) 0.0221(3) Uani 1 1 d . . . . .
H3 H 0.929971 0.594933 0.624739 0.027 Uiso 1 1 calc R U . . .
C4 C 0.85107(13) 0.5390(3) 0.55139(9) 0.0262(4) Uani 1 1 d . . . . .
H4 H 0.892142 0.513794 0.520104 0.031 Uiso 1 1 calc R U . . .
C5 C 0.76857(13) 0.5295(2) 0.53523(9) 0.0249(4) Uani 1 1 d . . . . .
H5 H 0.753314 0.503044 0.492079 0.030 Uiso 1 1 calc R U . . .
C6 C 0.70740(11) 0.5581(2) 0.58126(8) 0.0194(3) Uani 1 1 d . . . . .
C7 C 0.55346(11) 0.6650(2) 0.61147(9) 0.0198(3) Uani 1 1 d . . . . .
C8 C 0.47495(11) 0.7351(2) 0.60182(10) 0.0250(4) Uani 1 1 d . . . . .
H8 H 0.449570 0.726570 0.560665 0.030 Uiso 1 1 calc R U . . .
C9 C 0.43347(12) 0.8181(3) 0.65273(11) 0.0267(4) Uani 1 1 d . . . . .
H9 H 0.380287 0.866100 0.645273 0.032 Uiso 1 1 calc R U . . .
C10 C 0.46818(11) 0.8321(2) 0.71403(10) 0.0241(4) Uani 1 1 d . . . . .
H10 H 0.438548 0.884752 0.748495 0.029 Uiso 1 1 calc R U . . .
C11 C 0.54757(10) 0.7667(2) 0.72340(9) 0.0187(3) Uani 1 1 d . . . . .
C12 C 0.58920(10) 0.6865(2) 0.67151(8) 0.0161(3) Uani 1 1 d . . . . .
C13 C 0.60226(10) 0.7540(2) 0.77864(9) 0.0184(3) Uani 1 1 d . . . . .
C14 C 0.59277(12) 0.7997(2) 0.84356(10) 0.0228(4) Uani 1 1 d . . . . .
H14 H 0.544228 0.857402 0.857992 0.027 Uiso 1 1 calc R U . . .
C15 C 0.65559(12) 0.7593(3) 0.88656(9) 0.0247(4) Uani 1 1 d . . . . .
H15 H 0.650323 0.790869 0.930702 0.030 Uiso 1 1 calc R U . . .
C16 C 0.72665(12) 0.6724(3) 0.86529(9) 0.0220(3) Uani 1 1 d . . . . .
H16 H 0.768735 0.645161 0.895508 0.026 Uiso 1 1 calc R U . . .
C17 C 0.73713(10) 0.6249(2) 0.80109(8) 0.0181(3) Uani 1 1 d . . . . .
H17 H 0.785120 0.564120 0.787281 0.022 Uiso 1 1 calc R U . . .
C18 C 0.67493(10) 0.6693(2) 0.75749(8) 0.0164(3) Uani 1 1 d . . . . .

loop_
_atom_site_aniso_label
_atom_site_aniso_U_11
_atom_site_aniso_U_22
_atom_site_aniso_U_33
_atom_site_aniso_U_23
_atom_site_aniso_U_13
_atom_site_aniso_U_12
S1 0.0275(2) 0.0220(2) 0.0200(2) -0.00180(15) -0.00340(15) -0.00057(16)
N1 0.0145(6) 0.0194(7) 0.0163(6) 0.0015(5) 0.0008(5) 0.0018(5)
C1 0.0170(7) 0.0133(7) 0.0179(7) 0.0031(5) 0.0023(5) 0.0017(5)
C2 0.0173(7) 0.0159(7) 0.0209(7) 0.0015(6) 0.0016(6) 0.0023(6)
C3 0.0205(8) 0.0196(8) 0.0262(8) 0.0040(7) 0.0054(6) 0.0049(6)
C4 0.0315(10) 0.0229(9) 0.0241(9) 0.0030(7) 0.0098(7) 0.0083(7)
C5 0.0360(10) 0.0196(8) 0.0189(8) 0.0008(6) 0.0024(7) 0.0045(7)
C6 0.0236(8) 0.0154(7) 0.0193(7) 0.0030(6) -0.0007(6) 0.0010(6)
C7 0.0209(7) 0.0147(7) 0.0237(8) 0.0021(6) -0.0015(6) -0.0013(6)
C8 0.0212(8) 0.0180(8) 0.0357(10) 0.0050(7) -0.0069(7) -0.0013(6)
C9 0.0176(8) 0.0200(8) 0.0425(11) 0.0039(8) -0.0051(7) -0.0005(6)
C10 0.0184(7) 0.0161(8) 0.0378(10) -0.0005(7) 0.0038(7) 0.0013(6)
C11 0.0175(7) 0.0129(7) 0.0257(8) 0.0005(6) 0.0023(6) 0.0001(6)
C12 0.0154(7) 0.0112(7) 0.0218(7) 0.0014(6) -0.0003(6) 0.0000(5)
C13 0.0165(7) 0.0129(7) 0.0258(8) 0.0011(6) 0.0026(6) -0.0008(5)
C14 0.0237(8) 0.0156(7) 0.0291(9) -0.0049(7) 0.0090(7) -0.0026(6)
C15 0.0310(9) 0.0219(8) 0.0210(8) -0.0061(7) 0.0070(7) -0.0073(7)
C16 0.0260(8) 0.0221(8) 0.0177(7) 0.0003(6) -0.0003(6) -0.0052(7)
C17 0.0195(7) 0.0175(7) 0.0172(7) 0.0013(6) -0.0005(5) 0.0000(6)
C18 0.0175(7) 0.0147(7) 0.0169(7) 0.0009(5) 0.0012(5) -0.0018(6)

loop_
_atom_type_symbol
_atom_type_description
_atom_type_scat_dispersion_real
_atom_type_scat_dispersion_imag
_atom_type_scat_source
C C 0.0137 0.0067 'International Tables Vol C Tables 4.2.6.8 and 6.1.1.4'
H H 0.0000 0.0000 'International Tables Vol C Tables 4.2.6.8 and 6.1.1.4'
N N 0.0241 0.0134 'International Tables Vol C Tables 4.2.6.8 and 6.1.1.4'
S S 0.2925 0.4295 'International Tables Vol C Tables 4.2.6.8 and 6.1.1.4'

loop_
_geom_angle_atom_site_label_1
_geom_angle_atom_site_label_2
_geom_angle_atom_site_label_3
_geom_angle
_geom_angle_site_symmetry_1
_geom_angle_site_symmetry_3
_geom_angle_publ_flag
C7 S1 C6 100.02(8) . . ?
C12 N1 C1 120.09(14) . . ?
C12 N1 C18 107.46(14) . . ?
C18 N1 C1 128.78(14) . . ?
C2 C1 N1 122.19(15) . . ?
C2 C1 C6 118.79(15) . . ?
C6 C1 N1 118.97(15) . . ?
C1 C2 H2 119.7 . . ?
C3 C2 C1 120.60(16) . . ?
C3 C2 H2 119.7 . . ?
C2 C3 H3 119.8 . . ?
C4 C3 C2 120.35(18) . . ?
C4 C3 H3 119.8 . . ?
C3 C4 H4 120.3 . . ?
C5 C4 C3 119.48(17) . . ?
C5 C4 H4 120.3 . . ?
C4 C5 H5 119.5 . . ?
C4 C5 C6 121.06(18) . . ?
C6 C5 H5 119.5 . . ?
C1 C6 S1 124.47(14) . . ?
C5 C6 S1 115.94(14) . . ?
C5 C6 C1 119.59(17) . . ?
C8 C7 S1 123.23(15) . . ?
C12 C7 S1 118.66(13) . . ?
C12 C7 C8 117.86(17) . . ?
C7 C8 H8 119.9 . . ?
C7 C8 C9 120.15(18) . . ?
C9 C8 H8 119.9 . . ?
C8 C9 H9 119.1 . . ?
C10 C9 C8 121.76(17) . . ?
C10 C9 H9 119.1 . . ?
C9 C10 H10 120.9 . . ?
C9 C10 C11 118.25(18) . . ?
C11 C10 H10 120.9 . . ?
C10 C11 C12 119.38(17) . . ?
C10 C11 C13 134.29(17) . . ?
C12 C11 C13 106.29(14) . . ?
N1 C12 C11 110.14(15) . . ?
C7 C12 N1 127.34(16) . . ?
C7 C12 C11 122.48(16) . . ?
C14 C13 C11 132.47(16) . . ?
C14 C13 C18 120.24(16) . . ?
C18 C13 C11 107.19(15) . . ?
C13 C14 H14 120.6 . . ?
C15 C14 C13 118.81(17) . . ?
C15 C14 H14 120.6 . . ?
C14 C15 H15 119.8 . . ?
C14 C15 C16 120.45(17) . . ?
C16 C15 H15 119.8 . . ?
C15 C16 H16 119.2 . . ?
C17 C16 C15 121.66(17) . . ?
C17 C16 H16 119.2 . . ?
C16 C17 H17 121.0 . . ?
C16 C17 C18 117.96(16) . . ?
C18 C17 H17 121.0 . . ?
N1 C18 C13 108.90(14) . . ?
C17 C18 N1 130.02(15) . . ?
C17 C18 C13 120.83(16) . . ?

loop_
_geom_bond_atom_site_label_1
_geom_bond_atom_site_label_2
_geom_bond_distance
_geom_bond_site_symmetry_2
_geom_bond_publ_flag
S1 C6 1.7718(19) . ?
S1 C7 1.7547(19) . ?
N1 C1 1.416(2) . ?
N1 C12 1.398(2) . ?
N1 C18 1.413(2) . ?
C1 C2 1.397(2) . ?
C1 C6 1.409(2) . ?
C2 H2 0.9500 . ?
C2 C3 1.392(2) . ?
C3 H3 0.9500 . ?
C3 C4 1.387(3) . ?
C4 H4 0.9500 . ?
C4 C5 1.383(3) . ?
C5 H5 0.9500 . ?
C5 C6 1.395(3) . ?
C7 C8 1.396(2) . ?
C7 C12 1.383(2) . ?
C8 H8 0.9500 . ?
C8 C9 1.402(3) . ?
C9 H9 0.9500 . ?
C9 C10 1.395(3) . ?
C10 H10 0.9500 . ?
C10 C11 1.395(2) . ?
C11 C12 1.409(2) . ?
C11 C13 1.453(2) . ?
C13 C14 1.399(3) . ?
C13 C18 1.414(2) . ?
C14 H14 0.9500 . ?
C14 C15 1.389(3) . ?
C15 H15 0.9500 . ?
C15 C16 1.401(3) . ?
C16 H16 0.9500 . ?
C16 C17 1.390(2) . ?
C17 H17 0.9500 . ?
C17 C18 1.397(2) . ?

loop_
_geom_torsion_atom_site_label_1
_geom_torsion_atom_site_label_2
_geom_torsion_atom_site_label_3
_geom_torsion_atom_site_label_4
_geom_torsion
_geom_torsion_site_symmetry_1
_geom_torsion_site_symmetry_2
_geom_torsion_site_symmetry_3
_geom_torsion_site_symmetry_4
_geom_torsion_publ_flag
S1 C7 C8 C9 171.79(14) . . . . ?
S1 C7 C12 N1 6.5(2) . . . . ?
S1 C7 C12 C11 -170.80(13) . . . . ?
N1 C1 C2 C3 178.63(16) . . . . ?
N1 C1 C6 S1 -0.7(2) . . . . ?
N1 C1 C6 C5 179.86(16) . . . . ?
C1 N1 C12 C7 23.8(3) . . . . ?
C1 N1 C12 C11 -158.65(15) . . . . ?
C1 N1 C18 C13 156.96(16) . . . . ?
C1 N1 C18 C17 -28.9(3) . . . . ?
C1 C2 C3 C4 2.1(3) . . . . ?
C2 C1 C6 S1 -178.28(13) . . . . ?
C2 C1 C6 C5 2.3(3) . . . . ?
C2 C3 C4 C5 1.4(3) . . . . ?
C3 C4 C5 C6 -3.0(3) . . . . ?
C4 C5 C6 S1 -178.34(15) . . . . ?
C4 C5 C6 C1 1.1(3) . . . . ?
C6 S1 C7 C8 160.08(16) . . . . ?
C6 S1 C7 C12 -25.78(16) . . . . ?
C6 C1 C2 C3 -3.9(3) . . . . ?
C7 S1 C6 C1 23.88(17) . . . . ?
C7 S1 C6 C5 -156.69(14) . . . . ?
C7 C8 C9 C10 -0.6(3) . . . . ?
C8 C7 C12 N1 -179.07(16) . . . . ?
C8 C7 C12 C11 3.7(3) . . . . ?
C8 C9 C10 C11 2.4(3) . . . . ?
C9 C10 C11 C12 -1.1(3) . . . . ?
C9 C10 C11 C13 -178.55(19) . . . . ?
C10 C11 C12 N1 -179.60(15) . . . . ?
C10 C11 C12 C7 -1.9(3) . . . . ?
C10 C11 C13 C14 2.3(3) . . . . ?
C10 C11 C13 C18 178.53(19) . . . . ?
C11 C13 C14 C15 175.42(18) . . . . ?
C11 C13 C18 N1 0.05(19) . . . . ?
C11 C13 C18 C17 -174.76(15) . . . . ?
C12 N1 C1 C2 151.56(16) . . . . ?
C12 N1 C1 C6 -25.9(2) . . . . ?
C12 N1 C18 C13 -0.99(18) . . . . ?
C12 N1 C18 C17 173.19(17) . . . . ?
C12 C7 C8 C9 -2.4(3) . . . . ?
C12 C11 C13 C14 -175.36(19) . . . . ?
C12 C11 C13 C18 0.89(19) . . . . ?
C13 C11 C12 N1 -1.53(19) . . . . ?
C13 C11 C12 C7 176.16(16) . . . . ?
C13 C14 C15 C16 -0.8(3) . . . . ?
C14 C13 C18 N1 176.85(15) . . . . ?
C14 C13 C18 C17 2.0(3) . . . . ?
C14 C15 C16 C17 0.4(3) . . . . ?
C15 C16 C17 C18 1.1(3) . . . . ?
C16 C17 C18 N1 -175.93(17) . . . . ?
C16 C17 C18 C13 -2.3(3) . . . . ?
C18 N1 C1 C2 -4.0(3) . . . . ?
C18 N1 C1 C6 178.55(16) . . . . ?
C18 N1 C12 C7 -175.97(16) . . . . ?
C18 N1 C12 C11 1.58(18) . . . . ?
C18 C13 C14 C15 -0.4(3) . . . . ?
